data_7151976
loop_
_publ_author_name
'Keller, Stephan'
'Yi, Chenyi'
'Li, Chen'
'Liu, Shi-Xia'
'Blum, Carmen'
'Frei, Gabriela'
'Sereda, Olha'
'Neels, Antonia'
'Wandlowski, Thomas'
'Decurtins, Silvio'

_publ_section_title
;
 Synthesis, structures, redox and photophysical properties of
 benzodifuran-functionalised pyrene and anthracene fluorophores.
;
_journal_issue 18
_journal_name_full 'Organic &amp; biomolecular chemistry'
_journal_page_first 6410
_journal_page_last 6416
_journal_paper_doi 10.1039/c1ob05778b
_journal_volume 9
_journal_year 2011
_chemical_formula_moiety 'C68 H70 N4 O2'
_chemical_formula_sum 'C68 H70 N4 O2'
_chemical_formula_weight 975.28
_chemical_name_systematic
;
?
;
_space_group_IT_number 14
_symmetry_cell_setting monoclinic
_symmetry_Int_Tables_number 14
_symmetry_space_group_name_Hall '-P 2ybc'
_symmetry_space_group_name_H-M 'P 1 21/c 1'
_atom_sites_solution_hydrogens geom
_atom_sites_solution_primary direct
_atom_sites_solution_secondary difmap
_audit_creation_method SHELXL-97
_cell_angle_alpha 90.00
_cell_angle_beta 105.631(5)
_cell_angle_gamma 90.00
_cell_formula_units_Z 2
_cell_length_a 13.7947(9)
_cell_length_b 9.0999(6)
_cell_length_c 22.2042(16)
_cell_measurement_reflns_used 4223
_cell_measurement_temperature 173(2)
_cell_measurement_theta_max 29.47
_cell_measurement_theta_min 2.74
_cell_volume 2684.2(3)
_computing_cell_refinement 'X-Area V1.35'
_computing_data_collection 'X-Area V1.35 (Stoe & Cie, 2006)'
_computing_data_reduction 'X-RED32 V1.31 (Stoe & Cie, 2006)'
_computing_molecular_graphics 'PLATON (Spek, 2009)'
_computing_publication_material SHELXL-97
_computing_structure_refinement 'SHELXL-97 (Sheldrick, 1997)'
_computing_structure_solution 'SHELXS-97 (Sheldrick, 1990)'
_diffrn_ambient_temperature 173(2)
_diffrn_measured_fraction_theta_full 0.984
_diffrn_measured_fraction_theta_max 0.984
_diffrn_measurement_device_type 'STOE IPDS-2'
_diffrn_measurement_method 'phi & omega scans'
_diffrn_radiation_monochromator graphite
_diffrn_radiation_source 'fine-focus sealed tube'
_diffrn_radiation_type MoK\a
_diffrn_radiation_wavelength 0.71073
_diffrn_reflns_av_R_equivalents 0.0867
_diffrn_reflns_av_sigmaI/netI 0.1344
_diffrn_reflns_limit_h_max 16
_diffrn_reflns_limit_h_min -16
_diffrn_reflns_limit_k_max 11
_diffrn_reflns_limit_k_min -10
_diffrn_reflns_limit_l_max 26
_diffrn_reflns_limit_l_min -26
_diffrn_reflns_number 15649
_diffrn_reflns_theta_full 25.64
_diffrn_reflns_theta_max 25.64
_diffrn_reflns_theta_min 1.53
_diffrn_standards_decay_% 0
_diffrn_standards_number 0
_exptl_absorpt_coefficient_mu 0.072
_exptl_absorpt_correction_type none
_exptl_crystal_colour orange
_exptl_crystal_density_diffrn 1.207
_exptl_crystal_density_meas ?
_exptl_crystal_density_method 'not measured'
_exptl_crystal_description rod
_exptl_crystal_F_000 1044
_exptl_crystal_size_max 0.30
_exptl_crystal_size_mid 0.18
_exptl_crystal_size_min 0.08
_refine_diff_density_max 0.518
_refine_diff_density_min -1.017
_refine_diff_density_rms 0.051
_refine_ls_extinction_method none
_refine_ls_goodness_of_fit_ref 0.860
_refine_ls_hydrogen_treatment constr
_refine_ls_matrix_type full
_refine_ls_number_parameters 304
_refine_ls_number_reflns 4982
_refine_ls_number_restraints 0
_refine_ls_restrained_S_all 0.860
_refine_ls_R_factor_all 0.1494
_refine_ls_R_factor_gt 0.0677
_refine_ls_shift/su_max <0.001
_refine_ls_shift/su_mean <0.001
_refine_ls_structure_factor_coef Fsqd
_refine_ls_weighting_details 'calc w=1/[\s^2^(Fo^2^)+(0.0795P)^2^] where P=(Fo^2^+2Fc^2^)/3'
_refine_ls_weighting_scheme calc
_refine_ls_wR_factor_gt 0.1470
_refine_ls_wR_factor_ref 0.1723
_reflns_number_gt 2294
_reflns_number_total 4982
_reflns_threshold_expression I>2sigma(I)
_cod_data_source_file c1ob05778b.txt
_cod_data_source_block complex2a
_cod_depositor_comments
;
The following automatic conversions were performed:

'_symmetry_cell_setting' value 'Monoclinic' changed to 'monoclinic'
according to /home/saulius/struct/CIF-dictionaries/cif_core.dic
dictionary named 'cif_core.dic' version 2.4.1 from 2010-06-29.

Automatic conversion script
Id: cif_fix_values 1715 2011-07-08 13:25:40Z adriana 

The following automatic conversions were performed:

'_exptl_crystal_density_meas' value 'none' was changed to '?' - the
value is perceived as not measured.

Automatic conversion script
Id: cif_fix_values 3008 2015-01-20 13:52:24Z robertas 
;
_cod_original_sg_symbol_H-M 'P 21/c'
_cod_database_code 7151976

loop_
_symmetry_equiv_pos_site_id
_symmetry_equiv_pos_as_xyz
1 x,y,z
2 -x,1/2+y,1/2-z
3 -x,-y,-z
4 x,1/2-y,1/2+z

loop_
_atom_site_aniso_label
_atom_site_aniso_U_11
_atom_site_aniso_U_22
_atom_site_aniso_U_33
_atom_site_aniso_U_23
_atom_site_aniso_U_13
_atom_site_aniso_U_12
O1 0.0238(14) 0.0255(13) 0.0197(12) 0.0038(10) 0.0012(11) -0.0052(11)
N1 0.0243(18) 0.0369(18) 0.0262(16) 0.0071(14) -0.0050(15) -0.0094(15)
N2 0.052(3) 0.044(2) 0.048(2) 0.0158(18) -0.018(2) -0.018(2)
C1 0.023(2) 0.0292(19) 0.0225(17) 0.0035(15) 0.0055(17) 0.0008(16)
C2 0.035(2) 0.029(2) 0.0320(19) 0.0110(16) 0.0061(19) -0.0033(17)
C3 0.043(3) 0.039(2) 0.032(2) 0.0080(17) 0.006(2) -0.013(2)
C4 0.047(3) 0.034(2) 0.039(2) 0.0004(17) 0.016(2) -0.0022(19)
C5 0.055(3) 0.042(2) 0.042(2) -0.0032(19) 0.018(2) -0.011(2)
C6 0.056(3) 0.048(3) 0.056(3) 0.002(2) 0.026(3) 0.003(2)
C7 0.049(3) 0.047(3) 0.071(3) 0.009(2) 0.015(3) 0.002(2)
C8 0.0526(14) 0.0618(13) 0.0544(11) 0.0063(9) 0.0121(10) -0.0061(10)
C9 0.0526(14) 0.0618(13) 0.0544(11) 0.0063(9) 0.0121(10) -0.0061(10)
C10 0.0526(14) 0.0618(13) 0.0544(11) 0.0063(9) 0.0121(10) -0.0061(10)
C11 0.0526(14) 0.0618(13) 0.0544(11) 0.0063(9) 0.0121(10) -0.0061(10)
C12 0.0526(14) 0.0618(13) 0.0544(11) 0.0063(9) 0.0121(10) -0.0061(10)
C13 0.0526(14) 0.0618(13) 0.0544(11) 0.0063(9) 0.0121(10) -0.0061(10)
C14 0.023(2) 0.0267(19) 0.0206(17) 0.0001(14) 0.0020(16) -0.0013(16)
C15 0.035(3) 0.0274(19) 0.0247(19) 0.0057(16) -0.0009(19) -0.0002(19)
C16 0.021(2) 0.0223(18) 0.0184(16) -0.0017(13) 0.0029(16) -0.0017(15)
C17 0.024(2) 0.0235(18) 0.0172(17) 0.0048(14) 0.0029(16) 0.0029(16)
C18 0.021(2) 0.0239(18) 0.0216(17) 0.0017(14) 0.0036(16) -0.0026(15)
C19 0.025(2) 0.0232(19) 0.0155(16) 0.0061(14) 0.0019(15) 0.0089(17)
C20 0.019(2) 0.033(2) 0.0193(17) 0.0006(15) 0.0023(16) 0.0016(17)
C21 0.025(2) 0.0249(18) 0.0268(18) -0.0041(15) 0.0072(17) -0.0030(16)
C22 0.025(2) 0.0287(19) 0.0307(19) -0.0050(16) 0.0077(18) -0.0010(16)
C23 0.028(2) 0.032(2) 0.033(2) -0.0065(17) 0.0122(19) -0.0051(17)
C24 0.038(3) 0.027(2) 0.044(2) -0.0061(17) 0.017(2) -0.0109(18)
C25 0.033(2) 0.027(2) 0.0315(19) -0.0020(16) 0.0157(19) -0.0038(17)
C26 0.025(2) 0.0262(19) 0.0285(19) -0.0034(15) 0.0096(18) 0.0005(16)
C27 0.035(2) 0.028(2) 0.0276(19) 0.0000(16) 0.0061(19) -0.0033(17)
C28 0.044(3) 0.036(2) 0.0262(19) -0.0011(17) 0.0090(19) 0.0050(19)
C29 0.051(3) 0.036(2) 0.032(2) 0.0070(17) 0.021(2) 0.006(2)
C30 0.051(3) 0.026(2) 0.040(2) -0.0012(17) 0.023(2) -0.0037(19)
C31 0.023(2) 0.042(2) 0.039(2) -0.0165(19) 0.007(2) -0.0046(18)
C32 0.027(3) 0.048(3) 0.039(2) -0.013(2) -0.003(2) 0.006(2)
C33 0.039(3) 0.033(2) 0.039(2) -0.0009(18) 0.003(2) 0.0046(19)
C34 0.029(2) 0.030(2) 0.036(2) -0.0004(17) 0.002(2) -0.0025(17)

loop_
_atom_site_label
_atom_site_type_symbol
_atom_site_thermal_displace_type
_atom_site_fract_x
_atom_site_fract_y
_atom_site_fract_z
_atom_site_occupancy
_atom_site_U_iso_or_equiv
_atom_site_calc_flag
_atom_site_refinement_flags
O1 O Uani 0.53709(18) 0.2680(2) 0.07911(10) 1.000 0.0239(8) . .
N1 N Uani 0.6505(2) 0.2163(3) 0.17266(13) 1.000 0.0314(10) . .
N2 N Uani 0.7956(3) 0.5993(4) 0.18240(17) 1.000 0.0541(14) . .
C1 C Uani 0.6176(3) 0.3139(4) 0.12636(15) 1.000 0.0250(11) . .
C2 C Uani 0.5932(3) 0.0810(4) 0.17473(17) 1.000 0.0326(11) . .
C3 C Uani 0.5098(3) 0.0963(4) 0.20804(18) 1.000 0.0388(14) . .
C4 C Uani 0.4289(3) 0.2119(4) 0.18012(18) 1.000 0.0392(14) . .
C5 C Uani 0.3488(3) 0.2260(5) 0.21486(19) 1.000 0.0454(14) . .
C6 C Uani 0.2667(4) 0.3360(5) 0.1874(2) 1.000 0.0512(17) . .
C7 C Uani 0.2014(4) 0.2965(5) 0.1226(2) 1.000 0.0559(17) . .
C8 C Uani 0.7410(4) 0.2438(6) 0.2241(2) 1.000 0.0567(7) . .
C9 C Uani 0.7142(4) 0.3089(5) 0.2790(2) 1.000 0.0567(7) . .
C10 C Uani 0.8066(4) 0.3616(5) 0.3317(2) 1.000 0.0567(7) . .
C11 C Uani 0.8843(4) 0.2486(5) 0.3607(2) 1.000 0.0567(7) . .
C12 C Uani 0.9601(4) 0.3052(5) 0.4200(2) 1.000 0.0567(7) . .
C13 C Uani 1.0408(4) 0.1902(5) 0.4469(2) 1.000 0.0567(7) . .
C14 C Uani 0.6465(3) 0.4546(4) 0.11435(15) 1.000 0.0242(11) . .
C15 C Uani 0.7285(3) 0.5347(4) 0.15147(16) 1.000 0.0308(13) . .
C16 C Uani 0.5786(3) 0.4992(3) 0.05558(14) 1.000 0.0210(10) . .
C17 C Uani 0.5128(3) 0.3815(4) 0.03597(14) 1.000 0.0221(11) . .
C18 C Uani 0.4330(3) 0.3724(4) -0.01783(15) 1.000 0.0226(11) . .
C19 C Uani 0.3712(3) 0.2410(4) -0.03236(14) 1.000 0.0219(11) . .
C20 C Uani 0.3277(3) 0.1310(4) -0.03943(15) 1.000 0.0243(11) . .
C21 C Uani 0.2743(3) -0.0095(4) -0.04616(16) 1.000 0.0255(11) . .
C22 C Uani 0.1910(3) -0.0359(4) -0.09849(16) 1.000 0.0281(11) . .
C23 C Uani 0.1375(3) -0.1725(4) -0.10333(17) 1.000 0.0302(12) . .
C24 C Uani 0.1700(3) -0.2781(4) -0.05694(18) 1.000 0.0352(14) . .
C25 C Uani 0.2529(3) -0.2576(4) -0.00631(16) 1.000 0.0291(11) . .
C26 C Uani 0.3069(3) -0.1207(4) -0.00019(16) 1.000 0.0261(11) . .
C27 C Uani 0.3922(3) -0.1027(4) 0.05167(16) 1.000 0.0307(11) . .
C28 C Uani 0.4237(3) -0.2121(4) 0.09415(17) 1.000 0.0355(14) . .
C29 C Uani 0.3711(3) -0.3469(4) 0.08872(18) 1.000 0.0378(14) . .
C30 C Uani 0.2878(3) -0.3686(4) 0.03967(18) 1.000 0.0369(14) . .
C31 C Uani 0.0517(3) -0.1960(4) -0.15566(18) 1.000 0.0349(12) . .
C32 C Uani 0.0230(3) -0.0926(5) -0.20133(19) 1.000 0.0403(16) . .
C33 C Uani 0.0776(3) 0.0415(4) -0.19705(18) 1.000 0.0385(14) . .
C34 C Uani 0.1583(3) 0.0677(4) -0.14778(17) 1.000 0.0330(12) . .
H2A H Uiso 0.64060 0.00370 0.19610 1.000 0.0490 calc R
H2B H Uiso 0.56250 0.04770 0.13130 1.000 0.0490 calc R
H3A H Uiso 0.54120 0.12180 0.25240 1.000 0.0580 calc R
H3B H Uiso 0.47640 -0.00020 0.20730 1.000 0.0580 calc R
H4A H Uiso 0.46200 0.30850 0.18020 1.000 0.0590 calc R
H4B H Uiso 0.39620 0.18570 0.13610 1.000 0.0590 calc R
H5A H Uiso 0.31740 0.12850 0.21580 1.000 0.0680 calc R
H5B H Uiso 0.38170 0.25440 0.25860 1.000 0.0680 calc R
H6A H Uiso 0.29810 0.43300 0.18520 1.000 0.0770 calc R
H6B H Uiso 0.22300 0.34570 0.21600 1.000 0.0770 calc R
H7A H Uiso 0.16740 0.20270 0.12460 1.000 0.0840 calc R
H7B H Uiso 0.24360 0.28770 0.09370 1.000 0.0840 calc R
H7C H Uiso 0.15100 0.37360 0.10790 1.000 0.0840 calc R
H8A H Uiso 0.78620 0.31170 0.20980 1.000 0.0850 calc R
H8B H Uiso 0.77750 0.15030 0.23660 1.000 0.0850 calc R
H9A H Uiso 0.67680 0.23480 0.29650 1.000 0.0850 calc R
H9B H Uiso 0.66870 0.39350 0.26460 1.000 0.0850 calc R
H10A H Uiso 0.84040 0.44080 0.31440 1.000 0.0850 calc R
H10B H Uiso 0.78140 0.40560 0.36540 1.000 0.0850 calc R
H11A H Uiso 0.92090 0.21920 0.32990 1.000 0.0850 calc R
H11B H Uiso 0.85010 0.16030 0.37110 1.000 0.0850 calc R
H12A H Uiso 0.99240 0.39580 0.41010 1.000 0.0850 calc R
H12B H Uiso 0.92410 0.33020 0.45170 1.000 0.0850 calc R
H13A H Uiso 1.07700 0.16640 0.41570 1.000 0.0850 calc R
H13B H Uiso 1.00890 0.10120 0.45750 1.000 0.0850 calc R
H13C H Uiso 1.08820 0.22920 0.48460 1.000 0.0850 calc R
H24 H Uiso 0.13380 -0.36790 -0.06020 1.000 0.0530 calc R
H27 H Uiso 0.42820 -0.01250 0.05680 1.000 0.0460 calc R
H28 H Uiso 0.48190 -0.19760 0.12800 1.000 0.0530 calc R
H29 H Uiso 0.39350 -0.42210 0.11900 1.000 0.0570 calc R
H30 H Uiso 0.25260 -0.45930 0.03620 1.000 0.0560 calc R
H31 H Uiso 0.01440 -0.28470 -0.15850 1.000 0.0530 calc R
H32 H Uiso -0.03340 -0.10990 -0.23610 1.000 0.0610 calc R
H33 H Uiso 0.05720 0.11330 -0.22900 1.000 0.0580 calc R
H34 H Uiso 0.19400 0.15760 -0.14610 1.000 0.0490 calc R

loop_
_atom_type_symbol
_atom_type_description
_atom_type_scat_dispersion_real
_atom_type_scat_dispersion_imag
_atom_type_scat_source
C C 0.0033 0.0016 'International Tables Vol C Tables 4.2.6.8 and 6.1.1.4'
H H 0.0000 0.0000 'International Tables Vol C Tables 4.2.6.8 and 6.1.1.4'
N N 0.0061 0.0033 'International Tables Vol C Tables 4.2.6.8 and 6.1.1.4'
O O 0.0106 0.0060 'International Tables Vol C Tables 4.2.6.8 and 6.1.1.4'

loop_
_geom_angle_atom_site_label_1
_geom_angle_atom_site_label_2
_geom_angle_atom_site_label_3
_geom_angle
_geom_angle_site_symmetry_1
_geom_angle_site_symmetry_3
_geom_angle_publ_flag
C1 O1 C17 107.3(3) . . yes
C1 N1 C2 120.3(3) . . yes
C1 N1 C8 121.6(3) . . yes
C2 N1 C8 118.0(3) . . yes
O1 C1 N1 114.9(3) . . yes
O1 C1 C14 110.4(3) . . yes
N1 C1 C14 134.6(3) . . yes
N1 C2 C3 114.8(3) . . yes
C2 C3 C4 115.2(3) . . no
C3 C4 C5 113.8(3) . . no
C4 C5 C6 114.9(4) . . no
C5 C6 C7 114.4(4) . . no
N1 C8 C9 111.0(4) . . yes
C8 C9 C10 113.9(5) . . no
C9 C10 C11 117.2(4) . . no
C10 C11 C12 112.4(4) . . no
C11 C12 C13 111.2(4) . . no
C1 C14 C15 126.3(3) . . no
C1 C14 C16 106.4(3) . . no
C15 C14 C16 127.3(3) . . no
N2 C15 C14 179.3(4) . . yes
C14 C16 C17 106.0(3) . . no
C14 C16 C18 134.9(3) . 3_665 no
C17 C16 C18 119.1(3) . 3_665 no
O1 C17 C16 109.9(3) . . yes
O1 C17 C18 122.5(3) . . yes
C16 C17 C18 127.7(3) . . no
C17 C18 C19 121.4(3) . . no
C16 C18 C17 113.2(3) 3_665 . no
C16 C18 C19 125.4(3) 3_665 . no
C18 C19 C20 174.1(4) . . no
C19 C20 C21 178.1(4) . . no
C20 C21 C22 120.4(3) . . no
C20 C21 C26 119.7(3) . . no
C22 C21 C26 119.9(3) . . no
C21 C22 C23 119.7(3) . . no
C21 C22 C34 122.5(3) . . no
C23 C22 C34 117.8(3) . . no
C22 C23 C24 119.1(3) . . no
C22 C23 C31 119.1(3) . . no
C24 C23 C31 121.9(3) . . no
C23 C24 C25 122.6(4) . . no
C24 C25 C26 119.2(3) . . no
C24 C25 C30 122.2(3) . . no
C26 C25 C30 118.7(3) . . no
C21 C26 C25 119.5(3) . . no
C21 C26 C27 122.3(3) . . no
C25 C26 C27 118.2(3) . . no
C26 C27 C28 121.3(4) . . no
C27 C28 C29 121.0(4) . . no
C28 C29 C30 119.7(3) . . no
C25 C30 C29 121.2(3) . . no
C23 C31 C32 120.8(4) . . no
C31 C32 C33 120.0(4) . . no
C32 C33 C34 120.6(4) . . no
C22 C34 C33 121.7(4) . . no
N1 C2 H2A 109.00 . . no
N1 C2 H2B 109.00 . . no
C3 C2 H2A 109.00 . . no
C3 C2 H2B 109.00 . . no
H2A C2 H2B 108.00 . . no
C2 C3 H3A 108.00 . . no
C2 C3 H3B 109.00 . . no
C4 C3 H3A 108.00 . . no
C4 C3 H3B 108.00 . . no
H3A C3 H3B 108.00 . . no
C3 C4 H4A 109.00 . . no
C3 C4 H4B 109.00 . . no
C5 C4 H4A 109.00 . . no
C5 C4 H4B 109.00 . . no
H4A C4 H4B 108.00 . . no
C4 C5 H5A 109.00 . . no
C4 C5 H5B 109.00 . . no
C6 C5 H5A 109.00 . . no
C6 C5 H5B 109.00 . . no
H5A C5 H5B 108.00 . . no
C5 C6 H6A 109.00 . . no
C5 C6 H6B 109.00 . . no
C7 C6 H6A 109.00 . . no
C7 C6 H6B 109.00 . . no
H6A C6 H6B 108.00 . . no
C6 C7 H7A 109.00 . . no
C6 C7 H7B 110.00 . . no
C6 C7 H7C 109.00 . . no
H7A C7 H7B 110.00 . . no
H7A C7 H7C 109.00 . . no
H7B C7 H7C 110.00 . . no
N1 C8 H8A 110.00 . . no
N1 C8 H8B 109.00 . . no
C9 C8 H8A 109.00 . . no
C9 C8 H8B 109.00 . . no
H8A C8 H8B 108.00 . . no
C8 C9 H9A 109.00 . . no
C8 C9 H9B 109.00 . . no
C10 C9 H9A 109.00 . . no
C10 C9 H9B 109.00 . . no
H9A C9 H9B 108.00 . . no
C9 C10 H10A 108.00 . . no
C9 C10 H10B 108.00 . . no
C11 C10 H10A 108.00 . . no
C11 C10 H10B 108.00 . . no
H10A C10 H10B 107.00 . . no
C10 C11 H11A 109.00 . . no
C10 C11 H11B 109.00 . . no
C12 C11 H11A 109.00 . . no
C12 C11 H11B 109.00 . . no
H11A C11 H11B 108.00 . . no
C11 C12 H12A 109.00 . . no
C11 C12 H12B 109.00 . . no
C13 C12 H12A 109.00 . . no
C13 C12 H12B 109.00 . . no
H12A C12 H12B 108.00 . . no
C12 C13 H13A 109.00 . . no
C12 C13 H13B 109.00 . . no
C12 C13 H13C 110.00 . . no
H13A C13 H13B 110.00 . . no
H13A C13 H13C 110.00 . . no
H13B C13 H13C 109.00 . . no
C23 C24 H24 119.00 . . no
C25 C24 H24 119.00 . . no
C26 C27 H27 119.00 . . no
C28 C27 H27 119.00 . . no
C27 C28 H28 119.00 . . no
C29 C28 H28 120.00 . . no
C28 C29 H29 120.00 . . no
C30 C29 H29 120.00 . . no
C25 C30 H30 119.00 . . no
C29 C30 H30 119.00 . . no
C23 C31 H31 120.00 . . no
C32 C31 H31 120.00 . . no
C31 C32 H32 120.00 . . no
C33 C32 H32 120.00 . . no
C32 C33 H33 120.00 . . no
C34 C33 H33 120.00 . . no
C22 C34 H34 119.00 . . no
C33 C34 H34 119.00 . . no

loop_
_geom_bond_atom_site_label_1
_geom_bond_atom_site_label_2
_geom_bond_distance
_geom_bond_site_symmetry_2
_geom_bond_publ_flag
O1 C1 1.371(4) . yes
O1 C17 1.387(4) . yes
N1 C1 1.342(4) . yes
N1 C2 1.471(5) . yes
N1 C8 1.469(6) . yes
N2 C15 1.154(5) . yes
C1 C14 1.388(5) . no
C2 C3 1.533(6) . no
C3 C4 1.537(6) . no
C4 C5 1.514(6) . no
C5 C6 1.511(7) . no
C6 C7 1.521(6) . no
C8 C9 1.489(7) . no
C9 C10 1.556(7) . no
C10 C11 1.500(7) . no
C11 C12 1.533(7) . no
C12 C13 1.527(7) . no
C14 C15 1.410(5) . no
C14 C16 1.444(5) . no
C16 C17 1.396(5) . no
C16 C18 1.422(5) 3_665 no
C17 C18 1.392(5) . no
C18 C19 1.453(5) . no
C19 C20 1.156(5) . no
C20 C21 1.463(5) . no
C21 C22 1.417(5) . no
C21 C26 1.422(5) . no
C22 C23 1.435(5) . no
C22 C34 1.423(5) . no
C23 C24 1.392(5) . no
C23 C31 1.434(6) . no
C24 C25 1.383(5) . no
C25 C26 1.439(5) . no
C25 C30 1.425(5) . no
C26 C27 1.417(5) . no
C27 C28 1.360(5) . no
C28 C29 1.414(5) . no
C29 C30 1.368(6) . no
C31 C32 1.362(6) . no
C32 C33 1.424(6) . no
C33 C34 1.355(6) . no
C2 H2A 0.9900 . no
C2 H2B 0.9900 . no
C3 H3A 0.9900 . no
C3 H3B 0.9900 . no
C4 H4A 0.9900 . no
C4 H4B 0.9900 . no
C5 H5A 0.9900 . no
C5 H5B 0.9900 . no
C6 H6A 0.9900 . no
C6 H6B 0.9900 . no
C7 H7A 0.9800 . no
C7 H7B 0.9800 . no
C7 H7C 0.9800 . no
C8 H8A 0.9900 . no
C8 H8B 0.9900 . no
C9 H9A 0.9900 . no
C9 H9B 0.9900 . no
C10 H10A 0.9900 . no
C10 H10B 0.9900 . no
C11 H11A 0.9900 . no
C11 H11B 0.9900 . no
C12 H12A 0.9900 . no
C12 H12B 0.9900 . no
C13 H13A 0.9800 . no
C13 H13B 0.9800 . no
C13 H13C 0.9800 . no
C24 H24 0.9500 . no
C27 H27 0.9500 . no
C28 H28 0.9500 . no
C29 H29 0.9500 . no
C30 H30 0.9500 . no
C31 H31 0.9500 . no
C32 H32 0.9500 . no
C33 H33 0.9500 . no
C34 H34 0.9500 . no

loop_
_geom_contact_atom_site_label_1
_geom_contact_atom_site_label_2
_geom_contact_distance
_geom_contact_site_symmetry_2
_geom_contact_publ_flag
O1 C3 3.370(4) . no
O1 C4 3.053(5) . no
O1 C26 3.396(5) 3_655 no
O1 H4A 2.7400 . no
O1 H4B 2.7000 . no
O1 H2B 2.2900 . no
N2 C34 3.231(5) 3_665 no
N1 H4A 2.7800 . no
N2 H8A 2.7000 . no
N2 H34 2.3700 3_665 no
N2 H32 2.5600 4_655 no
C1 C4 3.277(6) . no
C3 C9 3.432(6) . no
C3 O1 3.370(4) . no
C4 O1 3.053(5) . no
C4 C1 3.277(6) . no
C8 C15 3.080(6) . no
C8 C23 3.584(6) 3_655 no
C9 C15 3.547(6) . no
C9 C3 3.432(6) . no
C14 C24 3.514(6) 3_655 no
C14 C25 3.562(5) 3_655 no
C15 C9 3.547(6) . no
C15 C19 3.331(5) 3_665 no
C15 C8 3.080(6) . no
C16 C25 3.578(5) 3_655 no
C16 C29 3.440(6) 1_565 no
C16 C30 3.374(5) 3_655 no
C17 C30 3.590(6) 3_655 no
C17 C29 3.541(5) 1_565 no
C17 C28 3.585(5) 3_655 no
C17 C29 3.566(5) 3_655 no
C18 C28 3.273(6) 3_655 no
C18 C30 3.546(6) 1_565 no
C18 C29 3.482(6) 3_655 no
C19 C28 3.471(6) 3_655 no
C19 C15 3.331(5) 3_665 no
C23 C8 3.584(6) 3_655 no
C24 C14 3.514(6) 3_655 no
C25 C16 3.578(5) 3_655 no
C25 C14 3.562(5) 3_655 no
C26 O1 3.396(5) 3_655 no
C28 C19 3.471(6) 3_655 no
C28 C17 3.585(5) 3_655 no
C28 C18 3.273(6) 3_655 no
C29 C17 3.541(5) 1_545 no
C29 C17 3.566(5) 3_655 no
C29 C18 3.482(6) 3_655 no
C29 C16 3.440(6) 1_545 no
C30 C18 3.546(6) 1_545 no
C30 C17 3.590(6) 3_655 no
C30 C16 3.374(5) 3_655 no
C34 N2 3.231(5) 3_665 no
C1 H4A 2.7200 . no
C1 H9B 3.0500 . no
C2 H28 3.0000 . no
C2 H27 3.0900 . no
C2 H9A 2.9900 . no
C3 H9A 2.8800 . no
C4 H7B 2.8400 . no
C5 H9B 3.0800 2_645 no
C6 H2A 2.9800 2_655 no
C7 H13C 3.0500 4_454 no
C7 H4B 2.8100 . no
C8 H11A 2.9300 . no
C9 H3A 2.8600 . no
C9 H5A 2.9500 2_655 no
C10 H5A 2.9900 2_655 no
C11 H8B 2.8900 . no
C14 H8A 2.7700 . no
C15 H34 3.0100 3_665 no
C15 H8A 2.4200 . no
C19 H34 3.1000 . no
C19 H27 3.0000 . no
C20 H34 2.5900 . no
C20 H27 2.5700 . no
C22 H12A 3.0700 4_454 no
C27 H2B 2.8800 . no
C28 H2B 3.0100 . no
C28 H3B 3.0900 . no
C29 H9A 2.9000 2_645 no
C31 H8A 3.0000 3_655 no
C32 H10A 2.9700 4_454 no
C33 H8B 2.9600 3_655 no
C33 H12A 2.9800 4_454 no
C34 H8B 3.0900 3_655 no
C34 H12A 2.9300 4_454 no
H2A H8B 2.2900 . no
H2A C6 2.9800 2_645 no
H2A H5B 2.5300 2_645 no
H2B O1 2.2900 . no
H2B C27 2.8800 . no
H2B C28 3.0100 . no
H2B H27 2.1900 . no
H2B H28 2.4900 . no
H3A C9 2.8600 . no
H3A H5B 2.5500 . no
H3A H9A 2.1300 . no
H3B C28 3.0900 . no
H3B H5A 2.5400 . no
H3B H28 2.5300 . no
H3B H9B 2.4500 2_645 no
H4A O1 2.7400 . no
H4A N1 2.7800 . no
H4A C1 2.7200 . no
H4A H6A 2.5600 . no
H4B O1 2.7000 . no
H4B C7 2.8100 . no
H4B H7B 2.2600 . no
H5A H3B 2.5400 . no
H5A H7A 2.5700 . no
H5A C9 2.9500 2_645 no
H5A C10 2.9900 2_645 no
H5A H9B 2.1800 2_645 no
H5B H3A 2.5500 . no
H5B H2A 2.5300 2_655 no
H6A H4A 2.5600 . no
H6A H29 2.5800 1_565 no
H7A H5A 2.5700 . no
H7B C4 2.8400 . no
H7B H4B 2.2600 . no
H8A N2 2.7000 . no
H8A C14 2.7700 . no
H8A C15 2.4200 . no
H8A H10A 2.5300 . no
H8A C31 3.0000 3_655 no
H8B C11 2.8900 . no
H8B H2A 2.2900 . no
H8B H11A 2.5300 . no
H8B C33 2.9600 3_655 no
H8B C34 3.0900 3_655 no
H9A C2 2.9900 . no
H9A C3 2.8800 . no
H9A H3A 2.1300 . no
H9A C29 2.9000 2_655 no
H9B C1 3.0500 . no
H9B C5 3.0800 2_655 no
H9B H3B 2.4500 2_655 no
H9B H5A 2.1800 2_655 no
H10A H8A 2.5300 . no
H10A H12A 2.5800 . no
H10A C32 2.9700 4_655 no
H10B H12B 2.4500 . no
H11A C8 2.9300 . no
H11A H8B 2.5300 . no
H11A H13A 2.5100 . no
H11B H13B 2.5500 . no
H12A H10A 2.5800 . no
H12A C22 3.0700 4_655 no
H12A C33 2.9800 4_655 no
H12A C34 2.9300 4_655 no
H12B H10B 2.4500 . no
H13A H11A 2.5100 . no
H13B H11B 2.5500 . no
H13C C7 3.0500 4_655 no
H24 H30 2.4600 . no
H24 H31 2.4700 . no
H27 C2 3.0900 . no
H27 C19 3.0000 . no
H27 C20 2.5700 . no
H27 H2B 2.1900 . no
H28 C2 3.0000 . no
H28 H2B 2.4900 . no
H28 H3B 2.5300 . no
H29 H6A 2.5800 1_545 no
H30 H24 2.4600 . no
H31 H24 2.4700 . no
H31 H33 2.6000 2_544 no
H32 N2 2.5600 4_454 no
H33 H31 2.6000 2_554 no
H34 C19 3.1000 . no
H34 C20 2.5900 . no
H34 N2 2.3700 3_665 no
H34 C15 3.0100 3_665 no

loop_
_geom_hbond_atom_site_label_D
_geom_hbond_atom_site_label_H
_geom_hbond_atom_site_label_A
_geom_hbond_distance_DH
_geom_hbond_distance_HA
_geom_hbond_distance_DA
_geom_hbond_angle_DHA
_geom_hbond_site_symmetry_A
_geom_hbond_publ_flag
C2 H2B O1 0.9900 2.2900 2.668(4) 101.00 . yes
C32 H32 N2 0.9500 2.5600 3.485(6) 165.00 4_454 yes
C34 H34 N2 0.9500 2.3700 3.231(5) 150.00 3_665 yes

loop_
_geom_torsion_atom_site_label_1
_geom_torsion_atom_site_label_2
_geom_torsion_atom_site_label_3
_geom_torsion_atom_site_label_4
_geom_torsion
_geom_torsion_site_symmetry_1
_geom_torsion_site_symmetry_3
_geom_torsion_site_symmetry_4
_geom_torsion_publ_flag
C17 O1 C1 N1 179.6(3) . . . no
C17 O1 C1 C14 -0.5(4) . . . no
C1 O1 C17 C16 0.5(4) . . . no
C1 O1 C17 C18 -179.1(4) . . . no
C2 N1 C1 O1 -8.1(5) . . . no
C2 N1 C1 C14 172.0(4) . . . no
C8 N1 C1 O1 175.0(3) . . . no
C8 N1 C1 C14 -4.9(7) . . . no
C1 N1 C2 C3 -86.7(4) . . . no
C8 N1 C2 C3 90.3(4) . . . no
C1 N1 C8 C9 95.0(5) . . . no
C2 N1 C8 C9 -82.0(5) . . . no
O1 C1 C14 C15 -177.6(4) . . . no
O1 C1 C14 C16 0.3(4) . . . no
N1 C1 C14 C15 2.3(7) . . . no
N1 C1 C14 C16 -179.8(4) . . . no
N1 C2 C3 C4 58.8(4) . . . no
C2 C3 C4 C5 -179.0(3) . . . no
C3 C4 C5 C6 -178.4(3) . . . no
C4 C5 C6 C7 65.0(5) . . . no
N1 C8 C9 C10 -171.8(4) . . . no
C8 C9 C10 C11 -59.5(6) . . . no
C9 C10 C11 C12 -168.7(4) . . . no
C10 C11 C12 C13 -177.6(4) . . . no
C1 C14 C16 C17 0.0(4) . . . no
C1 C14 C16 C18 179.8(4) . . 3_665 no
C15 C14 C16 C17 177.9(4) . . . no
C15 C14 C16 C18 -2.4(7) . . 3_665 no
C14 C16 C17 O1 -0.4(4) . . . no
C14 C16 C17 C18 179.2(4) . . . no
C18 C16 C17 O1 179.9(3) 3_665 . . no
C18 C16 C17 C18 -0.6(6) 3_665 . . no
C14 C16 C18 C17 -179.2(4) . 3_665 3_665 no
C14 C16 C18 C19 -0.4(7) . 3_665 3_665 no
C17 C16 C18 C17 0.5(5) . 3_665 3_665 no
C17 C16 C18 C19 179.3(4) . 3_665 3_665 no
O1 C17 C18 C19 -1.1(6) . . . no
O1 C17 C18 C16 -180.0(3) . . 3_665 no
C16 C17 C18 C19 179.4(4) . . . no
C16 C17 C18 C16 0.5(6) . . 3_665 no
C20 C21 C22 C23 -178.0(4) . . . no
C20 C21 C22 C34 3.0(6) . . . no
C26 C21 C22 C23 2.6(6) . . . no
C26 C21 C22 C34 -176.4(4) . . . no
C20 C21 C26 C25 178.7(4) . . . no
C20 C21 C26 C27 -2.1(6) . . . no
C22 C21 C26 C25 -1.9(6) . . . no
C22 C21 C26 C27 177.3(4) . . . no
C21 C22 C23 C24 -1.4(6) . . . no
C21 C22 C23 C31 178.3(4) . . . no
C34 C22 C23 C24 177.7(4) . . . no
C34 C22 C23 C31 -2.6(6) . . . no
C21 C22 C34 C33 -179.1(4) . . . no
C23 C22 C34 C33 1.9(6) . . . no
C22 C23 C24 C25 -0.7(6) . . . no
C31 C23 C24 C25 179.7(4) . . . no
C22 C23 C31 C32 2.2(6) . . . no
C24 C23 C31 C32 -178.2(4) . . . no
C23 C24 C25 C26 1.4(6) . . . no
C23 C24 C25 C30 -177.6(4) . . . no
C24 C25 C26 C21 -0.1(6) . . . no
C24 C25 C26 C27 -179.3(4) . . . no
C30 C25 C26 C21 178.9(4) . . . no
C30 C25 C26 C27 -0.3(6) . . . no
C24 C25 C30 C29 178.8(4) . . . no
C26 C25 C30 C29 -0.2(6) . . . no
C21 C26 C27 C28 -178.1(4) . . . no
C25 C26 C27 C28 1.1(6) . . . no
C26 C27 C28 C29 -1.3(6) . . . no
C27 C28 C29 C30 0.7(6) . . . no
C28 C29 C30 C25 0.1(6) . . . no
C23 C31 C32 C33 -0.8(6) . . . no
C31 C32 C33 C34 0.0(6) . . . no
C32 C33 C34 C22 -0.6(6) . . . no
